data_4080186
loop_
_publ_author_name
'Cui, Peng'
'Spaniol, Thomas P.'
'Okuda, Jun'

_publ_section_title
;
 Heterometallic Potassium Rare-Earth-Metal Allyl and Hydrido Complexes
 Stabilized by a Dianionic (NNNN)-Type Macrocyclic Ancillary Ligand
;
_journal_issue 5
_journal_name_full Organometallics
_journal_page_first 1176
_journal_paper_doi 10.1021/om300986w
_journal_volume 32
_journal_year 2013
_chemical_formula_moiety 'C56 H126 K2 N16 O4 Y4'
_chemical_formula_sum 'C56 H126 K2 N16 O4 Y4'
_chemical_formula_weight 1521.57
_chemical_name_systematic
;
 ?
;
_space_group_IT_number 14
_symmetry_cell_setting monoclinic
_symmetry_space_group_name_Hall '-P 2ybc'
_symmetry_space_group_name_H-M 'P 1 21/c 1'
_atom_sites_solution_hydrogens geom
_atom_sites_solution_primary direct
_atom_sites_solution_secondary difmap
_audit_creation_method SHELXL-97
_cell_angle_alpha 90.00
_cell_angle_beta 98.590(3)
_cell_angle_gamma 90.00
_cell_formula_units_Z 2
_cell_length_a 15.997(2)
_cell_length_b 12.200(2)
_cell_length_c 18.525(4)
_cell_measurement_reflns_used 4412
_cell_measurement_temperature 100(2)
_cell_measurement_theta_max 24.33
_cell_measurement_theta_min 2.22
_cell_volume 3574.8(11)
_computing_cell_refinement 'Bruker SAINT'
_computing_data_collection 'Bruker APEX'
_computing_data_reduction 'Bruker SAINT'
_computing_molecular_graphics 'ORTEP-III (Farrugia, 1999)'
_computing_structure_refinement 'SHELXL-97 (Sheldrick, 1997)'
_computing_structure_solution 'SIR-92 (Altomare 1992)'
_diffrn_ambient_temperature 100(2)
_diffrn_measured_fraction_theta_full 0.987
_diffrn_measured_fraction_theta_max 0.987
_diffrn_measurement_device_type 'Bruker APEX-I CCD'
_diffrn_measurement_method '\w scans'
_diffrn_radiation_monochromator 'multilayer optics'
_diffrn_radiation_source microsource
_diffrn_radiation_type MoK\a
_diffrn_radiation_wavelength 0.71073
_diffrn_reflns_av_R_equivalents 0.1128
_diffrn_reflns_av_sigmaI/netI 0.0857
_diffrn_reflns_limit_h_max 19
_diffrn_reflns_limit_h_min -20
_diffrn_reflns_limit_k_max 15
_diffrn_reflns_limit_k_min -15
_diffrn_reflns_limit_l_max 23
_diffrn_reflns_limit_l_min -23
_diffrn_reflns_number 41485
_diffrn_reflns_theta_full 26.57
_diffrn_reflns_theta_max 26.57
_diffrn_reflns_theta_min 2.01
_exptl_absorpt_coefficient_mu 3.383
_exptl_absorpt_correction_T_max 0.5811
_exptl_absorpt_correction_T_min 0.4733
_exptl_absorpt_correction_type multi-scan
_exptl_absorpt_process_details 'SADABS Bruker'
_exptl_crystal_colour colourless
_exptl_crystal_density_diffrn 1.414
_exptl_crystal_density_method 'not measured'
_exptl_crystal_description block
_exptl_crystal_F_000 1600
_exptl_crystal_size_max 0.26
_exptl_crystal_size_mid 0.21
_exptl_crystal_size_min 0.18
_refine_diff_density_max 3.319
_refine_diff_density_min -0.455
_refine_diff_density_rms 0.139
_refine_ls_extinction_method none
_refine_ls_goodness_of_fit_ref 1.022
_refine_ls_hydrogen_treatment mixed
_refine_ls_matrix_type full
_refine_ls_number_parameters 470
_refine_ls_number_reflns 7375
_refine_ls_number_restraints 18
_refine_ls_restrained_S_all 1.021
_refine_ls_R_factor_all 0.0930
_refine_ls_R_factor_gt 0.0589
_refine_ls_shift/su_max 0.002
_refine_ls_shift/su_mean 0.000
_refine_ls_structure_factor_coef Fsqd
_refine_ls_weighting_details 'calc w=1/[\s^2^(Fo^2^)+(0.0864P)^2^+0.3319P] where P=(Fo^2^+2Fc^2^)/3'
_refine_ls_weighting_scheme calc
_refine_ls_wR_factor_gt 0.1403
_refine_ls_wR_factor_ref 0.1586
_reflns_number_gt 5060
_reflns_number_total 7375
_reflns_threshold_expression >2sigma(I)
_cod_data_source_file om300986w_si_002.cif
_cod_data_source_block 3a
_cod_database_code 4080186

loop_
_symmetry_equiv_pos_as_xyz
'x, y, z'
'-x, y+1/2, -z+1/2'
'-x, -y, -z'
'x, -y-1/2, z-1/2'

loop_
_atom_site_label
_atom_site_type_symbol
_atom_site_fract_x
_atom_site_fract_y
_atom_site_fract_z
_atom_site_U_iso_or_equiv
_atom_site_adp_type
_atom_site_occupancy
_atom_site_symmetry_multiplicity
_atom_site_calc_flag
_atom_site_refinement_flags
_atom_site_disorder_assembly
_atom_site_disorder_group
Y1 Y 0.76134(3) 0.10560(4) 0.64842(2) 0.02032(15) Uani 1 1 d . A .
Y2 Y 0.55516(3) 0.11058(3) 0.55820(2) 0.01528(14) Uani 1 1 d . . .
H1 H 0.648(3) -0.001(4) 0.636(3) 0.026(13) Uiso 1 1 d . . .
H2 H 0.536(3) 0.038(4) 0.449(2) 0.018(12) Uiso 1 1 d . . .
H3 H 0.693(3) 0.092(4) 0.537(3) 0.021(13) Uiso 1 1 d . . .
K1 K 0.70835(7) -0.11828(9) 0.51448(6) 0.0267(3) Uani 1 1 d . . .
N1 N 0.8363(3) -0.0548(4) 0.6315(2) 0.0333(11) Uani 1 1 d . A .
N2 N 0.7928(2) 0.0149(4) 0.7759(2) 0.0258(10) Uani 1 1 d . . .
N3 N 0.8556(3) 0.2090(4) 0.7252(2) 0.0415(13) Uani 1 1 d . . .
N4 N 0.8887(3) 0.1607(4) 0.5845(2) 0.0344(11) Uani 1 1 d . . .
N5 N 0.6461(3) 0.2331(3) 0.6357(2) 0.0216(9) Uani 1 1 d . . .
N6 N 0.5785(3) 0.2790(3) 0.4805(2) 0.0217(9) Uani 1 1 d . . .
N7 N 0.4421(3) 0.2307(3) 0.5497(2) 0.0220(9) Uani 1 1 d . . .
N8 N 0.4989(3) 0.1182(3) 0.6810(2) 0.0223(9) Uani 1 1 d . . .
O1 O 0.7880(3) -0.0651(4) 0.3897(2) 0.0532(12) Uani 1 1 d . A .
O2 O 0.8029(2) -0.3142(3) 0.5156(3) 0.0469(11) Uani 1 1 d . A .
C1 C 0.8456(4) -0.1234(4) 0.6964(3) 0.0336(13) Uani 1 1 d . . .
H1A H 0.8921 -0.1762 0.6939 0.040 Uiso 1 1 calc R A .
H1B H 0.7929 -0.1662 0.6963 0.040 Uiso 1 1 calc R . .
C2 C 0.8637(3) -0.0610(5) 0.7672(3) 0.0308(12) Uani 1 1 d . A .
H2A H 0.8720 -0.1134 0.8085 0.037 Uiso 1 1 calc R . .
H2B H 0.9165 -0.0184 0.7681 0.037 Uiso 1 1 calc R . .
C3 C 0.8194(4) 0.1057(5) 0.8270(3) 0.0355(14) Uani 1 1 d . A .
H3A H 0.8452 0.0749 0.8746 0.043 Uiso 1 1 calc R . .
H3B H 0.7689 0.1483 0.8351 0.043 Uiso 1 1 calc R . .
C4 C 0.8818(3) 0.1813(5) 0.7991(3) 0.0352(13) Uani 1 1 d . A .
H4A H 0.8877 0.2489 0.8290 0.042 Uiso 1 1 calc R . .
H4B H 0.9378 0.1451 0.8042 0.042 Uiso 1 1 calc R . .
C5A C 0.9052(11) 0.2886(12) 0.6916(8) 0.041(4) Uani 0.562(16) 1 d P A 1
H5A H 0.9609 0.2967 0.7225 0.049 Uiso 0.562(16) 1 calc PR A 1
H5B H 0.8762 0.3605 0.6901 0.049 Uiso 0.562(16) 1 calc PR A 1
C6A C 0.9187(11) 0.2587(17) 0.6158(9) 0.050(5) Uani 0.562(16) 1 d P A 1
H6A H 0.8938 0.3182 0.5831 0.060 Uiso 0.562(16) 1 calc PR A 1
H6B H 0.9804 0.2602 0.6150 0.060 Uiso 0.562(16) 1 calc PR A 1
C7A C 0.9526(7) 0.0621(11) 0.6095(7) 0.035(3) Uani 0.562(16) 1 d P A 1
H7A H 1.0023 0.0676 0.5837 0.042 Uiso 0.562(16) 1 calc PR A 1
H7B H 0.9728 0.0681 0.6626 0.042 Uiso 0.562(16) 1 calc PR A 1
C8A C 0.910(2) -0.049(3) 0.5933(12) 0.045(6) Uani 0.562(16) 1 d P A 1
H8A H 0.8921 -0.0569 0.5400 0.054 Uiso 0.562(16) 1 calc PR A 1
H8B H 0.9502 -0.1084 0.6100 0.054 Uiso 0.562(16) 1 calc PR A 1
C10A C 0.8780(7) 0.1610(13) 0.5052(5) 0.035(3) Uani 0.562(16) 1 d P A 1
H10A H 0.9317 0.1805 0.4891 0.053 Uiso 0.562(16) 1 calc PR A 1
H10B H 0.8347 0.2148 0.4863 0.053 Uiso 0.562(16) 1 calc PR A 1
H10C H 0.8604 0.0880 0.4869 0.053 Uiso 0.562(16) 1 calc PR A 1
C5B C 0.9347(9) 0.2478(14) 0.7007(10) 0.025(4) Uani 0.438(16) 1 d P A 2
H5C H 0.9389 0.3279 0.7093 0.030 Uiso 0.438(16) 1 calc PR A 2
H5D H 0.9829 0.2133 0.7323 0.030 Uiso 0.438(16) 1 calc PR A 2
C6B C 0.9427(13) 0.2313(18) 0.6398(11) 0.033(5) Uani 0.438(16) 1 d P A 2
H6C H 1.0009 0.2026 0.6418 0.040 Uiso 0.438(16) 1 calc PR A 2
H6D H 0.9428 0.3047 0.6170 0.040 Uiso 0.438(16) 1 calc PR A 2
C7B C 0.9230(11) 0.0656(13) 0.5643(12) 0.044(5) Uani 0.438(16) 1 d P A 2
H7C H 0.9825 0.0796 0.5579 0.053 Uiso 0.438(16) 1 calc PR A 2
H7D H 0.8921 0.0426 0.5163 0.053 Uiso 0.438(16) 1 calc PR A 2
C8B C 0.921(2) -0.025(3) 0.6161(15) 0.039(6) Uani 0.438(16) 1 d P A 2
H8C H 0.9567 -0.0043 0.6627 0.047 Uiso 0.438(16) 1 calc PR A 2
H8D H 0.9473 -0.0900 0.5968 0.047 Uiso 0.438(16) 1 calc PR A 2
C10B C 0.8681(8) 0.2387(14) 0.5173(7) 0.031(4) Uani 0.438(16) 1 d P A 2
H10D H 0.9194 0.2507 0.4952 0.047 Uiso 0.438(16) 1 calc PR A 2
H10E H 0.8476 0.3091 0.5333 0.047 Uiso 0.438(16) 1 calc PR A 2
H10F H 0.8245 0.2053 0.4812 0.047 Uiso 0.438(16) 1 calc PR A 2
C9 C 0.7259(3) -0.0464(5) 0.8044(3) 0.0354(14) Uani 1 1 d . A .
H9A H 0.7480 -0.0758 0.8527 0.053 Uiso 1 1 calc R . .
H9B H 0.7069 -0.1069 0.7712 0.053 Uiso 1 1 calc R . .
H9C H 0.6783 0.0026 0.8083 0.053 Uiso 1 1 calc R . .
C11 C 0.6793(4) 0.3204(4) 0.5932(3) 0.0305(12) Uani 1 1 d . A .
H11A H 0.7277 0.2911 0.5715 0.037 Uiso 1 1 calc R . .
H11B H 0.7006 0.3809 0.6266 0.037 Uiso 1 1 calc R . .
C12 C 0.6137(4) 0.3661(4) 0.5321(3) 0.0331(13) Uani 1 1 d . A .
H12A H 0.5672 0.4007 0.5538 0.040 Uiso 1 1 calc R . .
H12B H 0.6403 0.4234 0.5053 0.040 Uiso 1 1 calc R . .
C13 C 0.4937(3) 0.3091(4) 0.4441(3) 0.0292(12) Uani 1 1 d . A .
H13A H 0.4730 0.2523 0.4076 0.035 Uiso 1 1 calc R . .
H13B H 0.4968 0.3794 0.4180 0.035 Uiso 1 1 calc R . .
C14 C 0.4317(3) 0.3204(4) 0.4981(3) 0.0321(13) Uani 1 1 d . . .
H14A H 0.4414 0.3909 0.5246 0.038 Uiso 1 1 calc R . .
H14B H 0.3732 0.3205 0.4716 0.038 Uiso 1 1 calc R . .
C15 C 0.4002(3) 0.2550(4) 0.6117(3) 0.0293(12) Uani 1 1 d . . .
H15A H 0.3391 0.2670 0.5951 0.035 Uiso 1 1 calc R . .
H15B H 0.4239 0.3231 0.6357 0.035 Uiso 1 1 calc R . .
C16 C 0.4119(3) 0.1614(4) 0.6657(3) 0.0273(12) Uani 1 1 d . A .
H16A H 0.3947 0.1864 0.7121 0.033 Uiso 1 1 calc R . .
H16B H 0.3735 0.1009 0.6466 0.033 Uiso 1 1 calc R . .
C17 C 0.5575(3) 0.1913(4) 0.7288(3) 0.0276(12) Uani 1 1 d . A .
H17A H 0.6021 0.1456 0.7568 0.033 Uiso 1 1 calc R . .
H17B H 0.5255 0.2266 0.7644 0.033 Uiso 1 1 calc R . .
C18 C 0.5991(4) 0.2793(4) 0.6904(3) 0.0312(12) Uani 1 1 d . A .
H18A H 0.5555 0.3304 0.6664 0.037 Uiso 1 1 calc R . .
H18B H 0.6382 0.3214 0.7266 0.037 Uiso 1 1 calc R . .
C19 C 0.6329(3) 0.2634(4) 0.4244(3) 0.0299(12) Uani 1 1 d . A .
H19A H 0.6109 0.2030 0.3921 0.045 Uiso 1 1 calc R . .
H19B H 0.6904 0.2459 0.4477 0.045 Uiso 1 1 calc R . .
H19C H 0.6337 0.3307 0.3957 0.045 Uiso 1 1 calc R . .
C20 C 0.4948(3) 0.0129(4) 0.7188(3) 0.0283(12) Uani 1 1 d . A .
H20A H 0.4750 0.0250 0.7657 0.042 Uiso 1 1 calc R . .
H20B H 0.5512 -0.0204 0.7272 0.042 Uiso 1 1 calc R . .
H20C H 0.4556 -0.0362 0.6886 0.042 Uiso 1 1 calc R . .
C21 C 0.7730(6) 0.0376(6) 0.3525(5) 0.073(2) Uani 1 1 d . . .
H21A H 0.7158 0.0652 0.3570 0.088 Uiso 1 1 calc R A .
H21B H 0.8151 0.0926 0.3737 0.088 Uiso 1 1 calc R . .
C22 C 0.7799(7) 0.0190(7) 0.2790(5) 0.098(3) Uani 1 1 d . A .
H22A H 0.8075 0.0826 0.2590 0.118 Uiso 1 1 calc R . .
H22B H 0.7230 0.0098 0.2503 0.118 Uiso 1 1 calc R . .
C23 C 0.8284(5) -0.0763(6) 0.2735(5) 0.070(2) Uani 1 1 d . . .
H23A H 0.8885 -0.0577 0.2727 0.084 Uiso 1 1 calc R A .
H23B H 0.8068 -0.1181 0.2288 0.084 Uiso 1 1 calc R . .
C24 C 0.8185(4) -0.1399(6) 0.3399(5) 0.066(2) Uani 1 1 d . A .
H24A H 0.7777 -0.2005 0.3276 0.079 Uiso 1 1 calc R . .
H24B H 0.8734 -0.1715 0.3620 0.079 Uiso 1 1 calc R . .
C25A C 0.8909(16) -0.290(2) 0.526(2) 0.114(12) Uani 0.50(2) 1 d PU A 1
H25A H 0.9035 -0.2635 0.4778 0.137 Uiso 0.50(2) 1 calc PR A 1
H25B H 0.8990 -0.2259 0.5590 0.137 Uiso 0.50(2) 1 calc PR A 1
C26A C 0.9425(9) -0.3506(18) 0.5465(12) 0.064(6) Uani 0.50(2) 1 d P A 1
H26A H 0.9747 -0.3271 0.5938 0.077 Uiso 0.50(2) 1 calc PR A 1
H26B H 0.9820 -0.3619 0.5108 0.077 Uiso 0.50(2) 1 calc PR A 1
C27A C 0.8852(16) -0.4632(18) 0.5557(16) 0.076(8) Uani 0.50(2) 1 d P A 1
H27A H 0.8959 -0.5210 0.5207 0.092 Uiso 0.50(2) 1 calc PR A 1
H27B H 0.8969 -0.4928 0.6060 0.092 Uiso 0.50(2) 1 calc PR A 1
C28A C 0.7973(13) -0.4199(13) 0.5389(13) 0.054(5) Uani 0.50(2) 1 d PU A 1
H28A H 0.7639 -0.4647 0.5004 0.065 Uiso 0.50(2) 1 calc PR A 1
H28B H 0.7693 -0.4222 0.5831 0.065 Uiso 0.50(2) 1 calc PR A 1
C25B C 0.8851(12) -0.3204(18) 0.4894(6) 0.041(5) Uani 0.50(2) 1 d P A 2
H25C H 0.9182 -0.2523 0.5005 0.050 Uiso 0.50(2) 1 calc PR A 2
H25D H 0.8780 -0.3344 0.4361 0.050 Uiso 0.50(2) 1 calc PR A 2
C26B C 0.9276(13) -0.420(2) 0.5335(10) 0.066(6) Uani 0.50(2) 1 d PU A 2
H26C H 0.9172 -0.4880 0.5049 0.079 Uiso 0.50(2) 1 calc PR A 2
H26D H 0.9894 -0.4080 0.5453 0.079 Uiso 0.50(2) 1 calc PR A 2
C27B C 0.8904(12) -0.4258(17) 0.5984(12) 0.058(6) Uani 0.50(2) 1 d P A 2
H27C H 0.9213 -0.3793 0.6374 0.070 Uiso 0.50(2) 1 calc PR A 2
H27D H 0.8897 -0.5023 0.6162 0.070 Uiso 0.50(2) 1 calc PR A 2
C28B C 0.8015(10) -0.3834(19) 0.5746(11) 0.052(5) Uani 0.50(2) 1 d P A 2
H28C H 0.7624 -0.4454 0.5606 0.062 Uiso 0.50(2) 1 calc PR A 2
H28D H 0.7816 -0.3432 0.6153 0.062 Uiso 0.50(2) 1 calc PR A 2

loop_
_atom_site_aniso_label
_atom_site_aniso_U_11
_atom_site_aniso_U_22
_atom_site_aniso_U_33
_atom_site_aniso_U_23
_atom_site_aniso_U_13
_atom_site_aniso_U_12
Y1 0.0160(3) 0.0263(3) 0.0179(3) 0.00220(19) 0.00029(18) -0.0037(2)
Y2 0.0152(2) 0.0145(2) 0.0158(2) -0.00013(18) 0.00111(17) 0.00019(18)
K1 0.0235(6) 0.0224(6) 0.0329(6) -0.0002(5) 0.0004(5) 0.0021(5)
N1 0.023(2) 0.048(3) 0.029(2) 0.005(2) 0.0047(19) 0.012(2)
N2 0.017(2) 0.032(2) 0.027(2) 0.0065(19) -0.0005(18) 0.0021(18)
N3 0.042(3) 0.058(3) 0.024(2) 0.001(2) 0.003(2) -0.029(3)
N4 0.021(2) 0.056(3) 0.027(2) 0.005(2) 0.0039(19) -0.008(2)
N5 0.025(2) 0.018(2) 0.021(2) -0.0011(17) 0.0013(17) -0.0021(17)
N6 0.024(2) 0.019(2) 0.021(2) 0.0030(17) -0.0018(17) -0.0031(17)
N7 0.021(2) 0.021(2) 0.024(2) -0.0009(17) 0.0050(17) 0.0046(17)
N8 0.024(2) 0.027(2) 0.016(2) -0.0032(17) 0.0032(17) 0.0023(18)
O1 0.058(3) 0.047(3) 0.052(3) 0.010(2) 0.001(2) -0.017(2)
O2 0.024(2) 0.033(2) 0.083(3) 0.018(2) 0.006(2) 0.0047(18)
C1 0.027(3) 0.030(3) 0.041(3) 0.006(2) -0.002(2) 0.003(2)
C2 0.023(3) 0.035(3) 0.031(3) 0.006(2) -0.004(2) 0.006(2)
C3 0.037(3) 0.049(4) 0.019(3) 0.004(2) 0.000(2) 0.013(3)
C4 0.026(3) 0.046(4) 0.031(3) -0.009(3) -0.004(2) -0.003(3)
C5A 0.049(10) 0.026(8) 0.048(8) -0.010(6) 0.014(8) -0.012(6)
C6A 0.028(10) 0.085(13) 0.035(9) 0.013(8) -0.001(7) -0.033(8)
C7A 0.022(6) 0.061(9) 0.022(6) -0.004(6) 0.003(5) 0.006(5)
C8A 0.031(9) 0.069(14) 0.035(11) -0.016(9) 0.006(9) 0.014(9)
C10A 0.027(6) 0.055(9) 0.024(5) 0.001(5) 0.007(4) -0.010(6)
C5B 0.012(7) 0.018(9) 0.041(9) 0.001(7) -0.011(6) 0.001(5)
C6B 0.021(10) 0.044(11) 0.035(13) -0.020(9) 0.003(8) -0.015(7)
C7B 0.030(9) 0.052(10) 0.057(13) 0.004(9) 0.026(9) 0.003(7)
C8B 0.033(14) 0.045(16) 0.042(16) 0.010(13) 0.017(13) 0.020(12)
C10B 0.020(7) 0.042(10) 0.031(7) 0.007(7) 0.000(5) -0.002(6)
C9 0.028(3) 0.045(4) 0.033(3) 0.018(3) 0.004(2) 0.002(3)
C11 0.034(3) 0.023(3) 0.032(3) 0.002(2) -0.003(2) -0.008(2)
C12 0.050(4) 0.014(3) 0.033(3) 0.007(2) 0.000(3) -0.007(2)
C13 0.027(3) 0.025(3) 0.033(3) 0.012(2) -0.003(2) -0.001(2)
C14 0.028(3) 0.027(3) 0.039(3) 0.005(2) -0.004(2) 0.005(2)
C15 0.025(3) 0.030(3) 0.032(3) -0.008(2) 0.001(2) 0.007(2)
C16 0.024(3) 0.035(3) 0.024(3) -0.005(2) 0.011(2) 0.005(2)
C17 0.033(3) 0.028(3) 0.022(3) -0.005(2) 0.005(2) -0.003(2)
C18 0.036(3) 0.027(3) 0.030(3) -0.012(2) 0.001(2) -0.004(2)
C19 0.031(3) 0.031(3) 0.028(3) 0.008(2) 0.002(2) -0.004(2)
C20 0.028(3) 0.035(3) 0.023(3) 0.004(2) 0.008(2) -0.003(2)
C21 0.102(7) 0.029(4) 0.097(7) -0.010(4) 0.046(5) -0.015(4)
C22 0.143(10) 0.064(6) 0.092(7) 0.041(5) 0.033(7) 0.041(6)
C23 0.068(6) 0.055(5) 0.093(6) 0.002(4) 0.037(5) 0.012(4)
C24 0.035(4) 0.048(4) 0.118(7) 0.032(5) 0.019(4) 0.012(3)
C25A 0.047(14) 0.062(14) 0.24(4) 0.02(2) 0.04(2) 0.004(11)
C26A 0.030(8) 0.057(12) 0.111(15) 0.058(11) 0.031(8) 0.007(8)
C27A 0.094(16) 0.054(13) 0.096(18) 0.045(12) 0.063(16) 0.040(12)
C28A 0.072(12) 0.030(8) 0.072(14) 0.006(8) 0.051(11) -0.009(8)
C25B 0.041(8) 0.075(14) 0.009(6) 0.005(6) 0.002(5) -0.020(9)
C26B 0.061(7) 0.068(7) 0.070(7) -0.006(5) 0.016(5) 0.008(5)
C27B 0.048(10) 0.047(11) 0.077(14) 0.029(9) 0.001(10) -0.014(8)
C28B 0.025(7) 0.075(15) 0.057(12) 0.031(9) 0.009(8) 0.011(8)

loop_
_atom_type_symbol
_atom_type_description
_atom_type_scat_dispersion_real
_atom_type_scat_dispersion_imag
_atom_type_scat_source
C C 0.0033 0.0016 'International Tables Vol C Tables 4.2.6.8 and 6.1.1.4'
H H 0.0000 0.0000 'International Tables Vol C Tables 4.2.6.8 and 6.1.1.4'
K K 0.2009 0.2494 'International Tables Vol C Tables 4.2.6.8 and 6.1.1.4'
N N 0.0061 0.0033 'International Tables Vol C Tables 4.2.6.8 and 6.1.1.4'
Y Y -2.7962 3.5667 'International Tables Vol C Tables 4.2.6.8 and 6.1.1.4'
O O 0.0106 0.0060 'International Tables Vol C Tables 4.2.6.8 and 6.1.1.4'

loop_
_geom_angle_atom_site_label_1
_geom_angle_atom_site_label_2
_geom_angle_atom_site_label_3
_geom_angle
_geom_angle_site_symmetry_1
_geom_angle_site_symmetry_3
N3 Y1 N1 103.93(18) . .
N3 Y1 N5 97.41(17) . .
N1 Y1 N5 158.66(15) . .
N3 Y1 N2 69.45(15) . .
N1 Y1 N2 74.40(14) . .
N5 Y1 N2 114.13(13) . .
N3 Y1 N4 69.61(16) . .
N1 Y1 N4 72.70(17) . .
N5 Y1 N4 115.59(15) . .
N2 Y1 N4 117.97(13) . .
N3 Y1 C11 86.86(17) . .
N1 Y1 C11 151.65(15) . .
N5 Y1 C11 28.37(14) . .
N2 Y1 C11 133.72(14) . .
N4 Y1 C11 87.23(16) . .
N3 Y1 Y2 141.27(14) . .
N1 Y1 Y2 114.79(12) . .
N5 Y1 Y2 43.88(9) . .
N2 Y1 Y2 119.22(9) . .
N4 Y1 Y2 122.05(10) . .
C11 Y1 Y2 59.40(10) . .
N3 Y1 K1 152.37(14) . .
N1 Y1 K1 50.50(11) . .
N5 Y1 K1 108.50(10) . .
N2 Y1 K1 106.84(10) . .
N4 Y1 K1 90.11(11) . .
C11 Y1 K1 111.50(10) . .
Y2 Y1 K1 65.41(2) . .
N3 Y1 H1 147.4(13) . .
N1 Y1 H1 85.5(13) . .
N5 Y1 H1 76.5(13) . .
N2 Y1 H1 83.8(13) . .
N4 Y1 H1 142.1(13) . .
C11 Y1 H1 99.5(13) . .
Y2 Y1 H1 41.8(13) . .
K1 Y1 H1 52.6(13) . .
N3 Y1 H3 144.7(12) . .
N1 Y1 H3 90.2(12) . .
N5 Y1 H3 71.8(12) . .
N2 Y1 H3 145.8(12) . .
N4 Y1 H3 84.6(13) . .
C11 Y1 H3 67.6(12) . .
Y2 Y1 H3 40.7(13) . .
K1 Y1 H3 44.0(12) . .
H1 Y1 H3 64.4(18) . .
N7 Y2 N5 92.52(14) . .
N7 Y2 N6 68.47(13) . .
N5 Y2 N6 73.27(13) . .
N7 Y2 N8 70.37(13) . .
N5 Y2 N8 73.10(13) . .
N6 Y2 N8 124.52(12) . .
N7 Y2 Y1 136.15(10) . .
N5 Y2 Y1 43.67(10) . .
N6 Y2 Y1 94.41(9) . .
N8 Y2 Y1 90.43(9) . .
N7 Y2 Y2 96.95(10) . 3_656
N5 Y2 Y2 170.52(10) . 3_656
N6 Y2 Y2 110.51(9) . 3_656
N8 Y2 Y2 109.89(9) . 3_656
Y1 Y2 Y2 126.86(2) . 3_656
N7 Y2 K1 162.34(10) . .
N5 Y2 K1 103.14(10) . .
N6 Y2 K1 108.03(9) . .
N8 Y2 K1 121.78(9) . .
Y1 Y2 K1 60.20(2) . .
Y2 Y2 K1 67.52(2) 3_656 .
N7 Y2 K1 39.90(10) . 3_656
N5 Y2 K1 131.38(10) . 3_656
N6 Y2 K1 91.44(9) . 3_656
N8 Y2 K1 79.46(9) . 3_656
Y1 Y2 K1 169.89(2) . 3_656
Y2 Y2 K1 57.929(19) 3_656 3_656
K1 Y2 K1 125.452(19) . 3_656
N7 Y2 H1 146.0(12) . .
N5 Y2 H1 73.9(12) . .
N6 Y2 H1 132.4(12) . .
N8 Y2 H1 75.8(12) . .
Y1 Y2 H1 38.9(12) . .
Y2 Y2 H1 97.9(12) 3_656 .
K1 Y2 H1 49.1(12) . .
K1 Y2 H1 136.2(12) 3_656 .
N7 Y2 H2 101.2(12) . .
N5 Y2 H2 142.4(12) . .
N6 Y2 H2 79.5(12) . .
N8 Y2 H2 144.5(12) . .
Y1 Y2 H2 115.5(12) . .
Y2 Y2 H2 35.2(12) 3_656 .
K1 Y2 H2 61.3(12) . .
K1 Y2 H2 73.7(12) 3_656 .
H1 Y2 H2 108.6(17) . .
N7 Y2 H3 143.9(11) . .
N5 Y2 H3 69.8(11) . .
N6 Y2 H3 76.2(11) . .
N8 Y2 H3 128.5(12) . .
Y1 Y2 H3 38.3(12) . .
Y2 Y2 H3 102.3(11) 3_656 .
K1 Y2 H3 40.9(11) . .
K1 Y2 H3 151.7(12) 3_656 .
H1 Y2 H3 60.5(16) . .
H2 Y2 H3 79.0(16) . .
O2 K1 N1 84.34(13) . .
O2 K1 N7 90.80(12) . 3_656
N1 K1 N7 154.88(13) . 3_656
O2 K1 O1 84.01(14) . .
N1 K1 O1 101.28(13) . .
N7 K1 O1 102.70(12) 3_656 .
O2 K1 C15 78.11(13) . 3_656
N1 K1 C15 162.45(13) . 3_656
N7 K1 C15 27.11(12) 3_656 3_656
O1 K1 C15 77.60(13) . 3_656
O2 K1 C14 74.15(12) . 3_656
N1 K1 C14 130.89(14) . 3_656
N7 K1 C14 25.77(12) 3_656 3_656
O1 K1 C14 119.14(13) . 3_656
C15 K1 C14 42.88(13) 3_656 3_656
O2 K1 C8A 74.9(5) . .
N1 K1 C8A 24.7(4) . .
N7 K1 C8A 165.6(5) 3_656 .
O1 K1 C8A 77.6(5) . .
C15 K1 C8A 144.8(4) 3_656 .
C14 K1 C8A 142.5(6) 3_656 .
O2 K1 Y1 123.37(10) . .
N1 K1 Y1 39.22(9) . .
N7 K1 Y1 136.40(9) 3_656 .
O1 K1 Y1 106.73(9) . .
C15 K1 Y1 158.10(10) 3_656 .
C14 K1 Y1 132.87(10) 3_656 .
C8A K1 Y1 55.1(4) . .
O2 K1 Y2 163.94(9) . .
N1 K1 Y2 92.86(9) . .
N7 K1 Y2 85.04(8) 3_656 .
O1 K1 Y2 112.04(10) . .
C15 K1 Y2 103.85(10) 3_656 .
C14 K1 Y2 96.25(10) 3_656 .
C8A K1 Y2 108.4(5) . .
Y1 K1 Y2 54.384(19) . .
O2 K1 Y2 121.86(9) . 3_656
N1 K1 Y2 143.36(10) . 3_656
N7 K1 Y2 31.17(8) 3_656 3_656
O1 K1 Y2 106.22(10) . 3_656
C15 K1 Y2 50.74(9) 3_656 3_656
C14 K1 Y2 50.48(9) 3_656 3_656
C8A K1 Y2 162.9(5) . 3_656
Y1 K1 Y2 108.33(3) . 3_656
Y2 K1 Y2 54.548(19) . 3_656
O2 K1 H1 129.9(9) . .
N1 K1 H1 64.3(9) . .
N7 K1 H1 101.6(9) 3_656 .
O1 K1 H1 137.5(10) . .
C15 K1 H1 127.9(9) 3_656 .
C14 K1 H1 97.0(9) 3_656 .
C8A K1 H1 87.0(10) . .
Y1 K1 H1 36.6(9) . .
Y2 K1 H1 37.1(9) . .
Y2 K1 H1 79.0(9) 3_656 .
O2 K1 H3 153.0(11) . .
N1 K1 H3 71.7(10) . .
N7 K1 H3 116.2(11) 3_656 .
O1 K1 H3 88.4(11) . .
C15 K1 H3 125.4(10) 3_656 .
C14 K1 H3 131.4(11) 3_656 .
C8A K1 H3 78.2(12) . .
Y1 K1 H3 35.6(10) . .
Y2 K1 H3 35.2(11) . .
Y2 K1 H3 85.2(11) 3_656 .
H1 K1 H3 49.5(14) . .
C1 N1 C8A 116.1(13) . .
C1 N1 C8B 108.6(13) . .
C1 N1 Y1 111.2(3) . .
C8A N1 Y1 119.1(13) . .
C8B N1 Y1 108.8(12) . .
C1 N1 K1 116.4(3) . .
C8A N1 K1 100.6(8) . .
C8B N1 K1 119.8(11) . .
Y1 N1 K1 90.28(14) . .
C9 N2 C3 107.9(4) . .
C9 N2 C2 109.3(4) . .
C3 N2 C2 112.6(4) . .
C9 N2 Y1 119.6(3) . .
C3 N2 Y1 105.2(3) . .
C2 N2 Y1 102.4(3) . .
C4 N3 C5A 118.4(8) . .
C4 N3 C5B 103.3(7) . .
C4 N3 Y1 122.8(4) . .
C5A N3 Y1 116.9(7) . .
C5B N3 Y1 119.9(7) . .
C6A N4 C10A 113.8(9) . .
C7B N4 C6B 117.4(12) . .
C10A N4 C6B 130.9(10) . .
C7B N4 C10B 110.3(10) . .
C6B N4 C10B 103.0(10) . .
C6A N4 C7A 111.2(9) . .
C10A N4 C7A 105.6(7) . .
C7B N4 Y1 106.3(7) . .
C6A N4 Y1 106.2(8) . .
C10A N4 Y1 118.7(5) . .
C6B N4 Y1 104.3(8) . .
C10B N4 Y1 115.8(5) . .
C7A N4 Y1 100.6(5) . .
C18 N5 C11 110.9(4) . .
C18 N5 Y1 130.5(3) . .
C11 N5 Y1 100.8(3) . .
C18 N5 Y2 109.0(3) . .
C11 N5 Y2 111.4(3) . .
Y1 N5 Y2 92.45(13) . .
C19 N6 C13 108.3(4) . .
C19 N6 C12 110.1(4) . .
C13 N6 C12 110.6(4) . .
C19 N6 Y2 116.4(3) . .
C13 N6 Y2 104.8(3) . .
C12 N6 Y2 106.5(3) . .
C15 N7 C14 110.4(4) . .
C15 N7 Y2 121.8(3) . .
C14 N7 Y2 122.4(3) . .
C15 N7 K1 88.1(3) . 3_656
C14 N7 K1 94.7(3) . 3_656
Y2 N7 K1 108.93(15) . 3_656
C20 N8 C16 107.2(4) . .
C20 N8 C17 108.1(4) . .
C16 N8 C17 113.2(4) . .
C20 N8 Y2 115.8(3) . .
C16 N8 Y2 106.7(3) . .
C17 N8 Y2 106.1(3) . .
C24 O1 C21 107.2(5) . .
C24 O1 K1 127.4(4) . .
C21 O1 K1 121.4(4) . .
C28A O2 C25A 105.5(14) . .
C28B O2 C25B 110.6(10) . .
C28A O2 K1 137.7(8) . .
C28B O2 K1 116.7(10) . .
C25A O2 K1 109.9(11) . .
C25B O2 K1 123.1(9) . .
N1 C1 C2 114.3(5) . .
N1 C1 H1A 108.7 . .
C2 C1 H1A 108.7 . .
N1 C1 H1B 108.7 . .
C2 C1 H1B 108.7 . .
H1A C1 H1B 107.6 . .
N2 C2 C1 110.9(4) . .
N2 C2 H2A 109.5 . .
C1 C2 H2A 109.5 . .
N2 C2 H2B 109.5 . .
C1 C2 H2B 109.5 . .
H2A C2 H2B 108.0 . .
N2 C3 C4 112.4(4) . .
N2 C3 H3A 109.1 . .
C4 C3 H3A 109.1 . .
N2 C3 H3B 109.1 . .
C4 C3 H3B 109.1 . .
H3A C3 H3B 107.8 . .
N3 C4 C3 111.4(4) . .
N3 C4 H4A 109.4 . .
C3 C4 H4A 109.4 . .
N3 C4 H4B 109.4 . .
C3 C4 H4B 109.4 . .
H4A C4 H4B 108.0 . .
N3 C5A C6A 113.9(11) . .
N3 C5A H5A 108.8 . .
C6A C5A H5A 108.8 . .
N3 C5A H5B 108.8 . .
C6A C5A H5B 108.8 . .
H5A C5A H5B 107.7 . .
N4 C6A C5A 120.9(14) . .
N4 C6A H6A 107.1 . .
C5A C6A H6A 107.1 . .
N4 C6A H6B 107.1 . .
C5A C6A H6B 107.1 . .
H6A C6A H6B 106.8 . .
C8A C7A N4 111.2(14) . .
C8A C7A H7A 109.4 . .
N4 C7A H7A 109.4 . .
C8A C7A H7B 109.4 . .
N4 C7A H7B 109.4 . .
H7A C7A H7B 108.0 . .
N1 C8A C7A 108.6(16) . .
N1 C8A K1 54.6(8) . .
C7A C8A K1 131.7(17) . .
N1 C8A H8A 110.0 . .
C7A C8A H8A 110.0 . .
K1 C8A H8A 55.9 . .
N1 C8A H8B 110.0 . .
C7A C8A H8B 110.0 . .
K1 C8A H8B 118.3 . .
H8A C8A H8B 108.4 . .
N4 C10A H10A 109.5 . .
N4 C10A H10B 109.5 . .
N4 C10A H10C 109.5 . .
C6B C5B N3 117.5(15) . .
C6B C5B H5C 107.9 . .
N3 C5B H5C 107.9 . .
C6B C5B H5D 107.9 . .
N3 C5B H5D 107.9 . .
H5C C5B H5D 107.2 . .
C5B C6B N4 128.2(18) . .
C5B C6B H6C 105.3 . .
N4 C6B H6C 105.3 . .
C5B C6B H6D 105.3 . .
N4 C6B H6D 105.3 . .
H6C C6B H6D 106.0 . .
N4 C7B C8B 114.4(18) . .
N4 C7B H7C 108.6 . .
C8B C7B H7C 108.6 . .
N4 C7B H7D 108.6 . .
C8B C7B H7D 108.6 . .
H7C C7B H7D 107.6 . .
C7B C8B N1 115(2) . .
C7B C8B H8C 108.5 . .
N1 C8B H8C 108.5 . .
C7B C8B H8D 108.5 . .
N1 C8B H8D 108.5 . .
H8C C8B H8D 107.5 . .
N4 C10B H10D 109.5 . .
N4 C10B H10E 109.5 . .
H10D C10B H10E 109.5 . .
N4 C10B H10F 109.5 . .
H10D C10B H10F 109.5 . .
H10E C10B H10F 109.5 . .
N2 C9 H9A 109.5 . .
N2 C9 H9B 109.5 . .
H9A C9 H9B 109.5 . .
N2 C9 H9C 109.5 . .
H9A C9 H9C 109.5 . .
H9B C9 H9C 109.5 . .
N5 C11 C12 113.4(4) . .
N5 C11 Y1 50.8(2) . .
C12 C11 Y1 141.1(3) . .
N5 C11 H11A 108.9 . .
C12 C11 H11A 108.9 . .
Y1 C11 H11A 60.1 . .
N5 C11 H11B 108.9 . .
C12 C11 H11B 108.9 . .
Y1 C11 H11B 110.0 . .
H11A C11 H11B 107.7 . .
N6 C12 C11 111.6(4) . .
N6 C12 H12A 109.3 . .
C11 C12 H12A 109.3 . .
N6 C12 H12B 109.3 . .
C11 C12 H12B 109.3 . .
H12A C12 H12B 108.0 . .
N6 C13 C14 111.8(4) . .
N6 C13 H13A 109.3 . .
C14 C13 H13A 109.3 . .
N6 C13 H13B 109.3 . .
C14 C13 H13B 109.3 . .
H13A C13 H13B 107.9 . .
N7 C14 C13 110.1(4) . .
N7 C14 K1 59.6(3) . 3_656
C13 C14 K1 112.8(3) . 3_656
N7 C14 H14A 109.6 . .
C13 C14 H14A 109.6 . .
K1 C14 H14A 137.3 3_656 .
N7 C14 H14B 109.6 . .
C13 C14 H14B 109.6 . .
K1 C14 H14B 52.2 3_656 .
H14A C14 H14B 108.1 . .
N7 C15 C16 110.1(4) . .
N7 C15 K1 64.7(3) . 3_656
C16 C15 K1 95.2(3) . 3_656
N7 C15 H15A 109.6 . .
C16 C15 H15A 109.6 . .
K1 C15 H15A 56.1 3_656 .
N7 C15 H15B 109.6 . .
C16 C15 H15B 109.6 . .
K1 C15 H15B 154.6 3_656 .
H15A C15 H15B 108.2 . .
N8 C16 C15 114.6(4) . .
N8 C16 H16A 108.6 . .
C15 C16 H16A 108.6 . .
N8 C16 H16B 108.6 . .
C15 C16 H16B 108.6 . .
H16A C16 H16B 107.6 . .
N8 C17 C18 115.6(4) . .
N8 C17 H17A 108.4 . .
C18 C17 H17A 108.4 . .
N8 C17 H17B 108.4 . .
C18 C17 H17B 108.4 . .
H17A C17 H17B 107.4 . .
N5 C18 C17 111.4(4) . .
N5 C18 H18A 109.4 . .
C17 C18 H18A 109.4 . .
N5 C18 H18B 109.4 . .
C17 C18 H18B 109.4 . .
H18A C18 H18B 108.0 . .
N6 C19 H19A 109.5 . .
N6 C19 H19B 109.5 . .
H19A C19 H19B 109.5 . .
N6 C19 H19C 109.5 . .
H19A C19 H19C 109.5 . .
H19B C19 H19C 109.5 . .
N8 C20 H20A 109.5 . .
N8 C20 H20B 109.5 . .
H20A C20 H20B 109.5 . .
N8 C20 H20C 109.5 . .
H20A C20 H20C 109.5 . .
H20B C20 H20C 109.5 . .
C22 C21 O1 107.1(6) . .
C22 C21 H21A 110.3 . .
O1 C21 H21A 110.3 . .
C22 C21 H21B 110.3 . .
O1 C21 H21B 110.3 . .
H21A C21 H21B 108.5 . .
C21 C22 C23 109.1(7) . .
C21 C22 H22A 109.9 . .
C23 C22 H22A 109.9 . .
C21 C22 H22B 109.9 . .
C23 C22 H22B 109.9 . .
H22A C22 H22B 108.3 . .
C22 C23 C24 104.1(7) . .
C22 C23 H23A 110.9 . .
C24 C23 H23A 110.9 . .
C22 C23 H23B 110.9 . .
C24 C23 H23B 110.9 . .
H23A C23 H23B 108.9 . .
O1 C24 C23 106.9(6) . .
O1 C24 H24A 110.4 . .
C23 C24 H24A 110.4 . .
O1 C24 H24B 110.4 . .
C23 C24 H24B 110.4 . .
H24A C24 H24B 108.6 . .
C26A C25A O2 124(2) . .
C26A C25A H25A 106.3 . .
O2 C25A H25A 106.3 . .
C26A C25A H25B 106.3 . .
O2 C25A H25B 106.3 . .
H25A C25A H25B 106.4 . .
C25A C26A C27A 101.1(18) . .
C25A C26A H26A 111.6 . .
C27A C26A H26A 111.6 . .
C25A C26A H26B 111.6 . .
C27A C26A H26B 111.6 . .
H26A C26A H26B 109.4 . .
C28A C27A C26A 101.6(13) . .
C28A C27A H27A 111.4 . .
C26A C27A H27A 111.4 . .
C28A C27A H27B 111.4 . .
C26A C27A H27B 111.4 . .
H27A C27A H27B 109.3 . .
O2 C28A C27A 107.2(14) . .
O2 C28A H28A 110.3 . .
C27A C28A H28A 110.3 . .
O2 C28A H28B 110.3 . .
C27A C28A H28B 110.3 . .
H28A C28A H28B 108.5 . .
O2 C25B C26B 102.0(13) . .
O2 C25B H25C 111.4 . .
C26B C25B H25C 111.4 . .
O2 C25B H25D 111.4 . .
C26B C25B H25D 111.4 . .
H25C C25B H25D 109.2 . .
C27B C26B C25B 106.3(15) . .
C27B C26B H26C 110.5 . .
C25B C26B H26C 110.5 . .
C27B C26B H26D 110.5 . .
C25B C26B H26D 110.5 . .
H26C C26B H26D 108.7 . .
C26B C27B C28B 103.2(14) . .
C26B C27B H27C 111.1 . .
C28B C27B H27C 111.1 . .
C26B C27B H27D 111.1 . .
C28B C27B H27D 111.1 . .
H27C C27B H27D 109.1 . .
O2 C28B C27B 108.1(12) . .
O2 C28B H28C 110.1 . .
C27B C28B H28C 110.1 . .
O2 C28B H28D 110.1 . .
C27B C28B H28D 110.1 . .
H28C C28B H28D 108.4 . .

loop_
_geom_bond_atom_site_label_1
_geom_bond_atom_site_label_2
_geom_bond_distance
_geom_bond_site_symmetry_2
Y1 N3 2.291(5) .
Y1 N1 2.341(5) .
Y1 N5 2.397(4) .
Y1 N2 2.589(4) .
Y1 N4 2.594(4) .
Y1 C11 3.038(5) .
Y1 Y2 3.4682(7) .
Y1 K1 3.7023(13) .
Y1 H1 2.21(5) .
Y1 H3 2.19(5) .
Y2 N7 2.315(4) .
Y2 N5 2.406(4) .
Y2 N6 2.568(4) .
Y2 N8 2.570(4) .
Y2 Y2 3.7293(9) 3_656
Y2 K1 3.8794(12) .
Y2 K1 4.2303(13) 3_656
Y2 H1 2.34(5) .
Y2 H2 2.19(4) .
Y2 H3 2.31(5) .
K1 O2 2.827(4) .
K1 N1 2.857(5) .
K1 N7 2.869(4) 3_656
K1 O1 2.875(5) .
K1 C15 3.170(5) 3_656
K1 C14 3.316(6) 3_656
K1 C8A 3.44(3) .
K1 Y2 4.2303(13) 3_656
K1 H1 2.94(5) .
K1 H3 2.62(4) .
N1 C1 1.454(7) .
N1 C8A 1.47(3) .
N1 C8B 1.48(4) .
N2 C9 1.466(6) .
N2 C3 1.478(7) .
N2 C2 1.492(7) .
N3 C4 1.411(7) .
N3 C5A 1.451(14) .
N3 C5B 1.483(17) .
N4 C7B 1.360(16) .
N4 C6A 1.38(2) .
N4 C10A 1.452(10) .
N4 C6B 1.509(19) .
N4 C10B 1.562(14) .
N4 C7A 1.602(13) .
N5 C18 1.461(6) .
N5 C11 1.470(6) .
N6 C19 1.464(6) .
N6 C13 1.468(6) .
N6 C12 1.484(6) .
N7 C15 1.446(6) .
N7 C14 1.447(6) .
N7 K1 2.869(4) 3_656
N8 C20 1.470(6) .
N8 C16 1.476(6) .
N8 C17 1.486(6) .
O1 C24 1.433(9) .
O1 C21 1.434(8) .
O2 C28A 1.368(17) .
O2 C28B 1.385(16) .
O2 C25A 1.42(3) .
O2 C25B 1.47(2) .
C1 C2 1.507(8) .
C1 H1A 0.9900 .
C1 H1B 0.9900 .
C2 H2A 0.9900 .
C2 H2B 0.9900 .
C3 C4 1.506(8) .
C3 H3A 0.9900 .
C3 H3B 0.9900 .
C4 H4A 0.9900 .
C4 H4B 0.9900 .
C5A C6A 1.50(2) .
C5A H5A 0.9900 .
C5A H5B 0.9900 .
C6A H6A 0.9900 .
C6A H6B 0.9900 .
C7A C8A 1.52(3) .
C7A H7A 0.9900 .
C7A H7B 0.9900 .
C8A H8A 0.9900 .
C8A H8B 0.9900 .
C10A H10A 0.9800 .
C10A H10B 0.9800 .
C10A H10C 0.9800 .
C5B C6B 1.17(3) .
C5B H5C 0.9900 .
C5B H5D 0.9900 .
C6B H6C 0.9900 .
C6B H6D 0.9900 .
C7B C8B 1.46(4) .
C7B H7C 0.9900 .
C7B H7D 0.9900 .
C8B H8C 0.9900 .
C8B H8D 0.9900 .
C10B H10D 0.9800 .
C10B H10E 0.9800 .
C10B H10F 0.9800 .
C9 H9A 0.9800 .
C9 H9B 0.9800 .
C9 H9C 0.9800 .
C11 C12 1.530(7) .
C11 H11A 0.9900 .
C11 H11B 0.9900 .
C12 H12A 0.9900 .
C12 H12B 0.9900 .
C13 C14 1.516(7) .
C13 H13A 0.9900 .
C13 H13B 0.9900 .
C14 K1 3.316(6) 3_656
C14 H14A 0.9900 .
C14 H14B 0.9900 .
C15 C16 1.511(7) .
C15 K1 3.170(5) 3_656
C15 H15A 0.9900 .
C15 H15B 0.9900 .
C16 H16A 0.9900 .
C16 H16B 0.9900 .
C17 C18 1.497(7) .
C17 H17A 0.9900 .
C17 H17B 0.9900 .
C18 H18A 0.9900 .
C18 H18B 0.9900 .
C19 H19A 0.9800 .
C19 H19B 0.9800 .
C19 H19C 0.9800 .
C20 H20A 0.9800 .
C20 H20B 0.9800 .
C20 H20C 0.9800 .
C21 C22 1.401(11) .
C21 H21A 0.9900 .
C21 H21B 0.9900 .
C22 C23 1.410(10) .
C22 H22A 0.9900 .
C22 H22B 0.9900 .
C23 C24 1.483(10) .
C23 H23A 0.9900 .
C23 H23B 0.9900 .
C24 H24A 0.9900 .
C24 H24B 0.9900 .
C25A C26A 1.14(3) .
C25A H25A 0.9900 .
C25A H25B 0.9900 .
C26A C27A 1.67(3) .
C26A H26A 0.9900 .
C26A H26B 0.9900 .
C27A C28A 1.49(3) .
C27A H27A 0.9900 .
C27A H27B 0.9900 .
C28A H28A 0.9900 .
C28A H28B 0.9900 .
C25B C26B 1.56(3) .
C25B H25C 0.9900 .
C25B H25D 0.9900 .
C26B C27B 1.42(3) .
C26B H26C 0.9900 .
C26B H26D 0.9900 .
C27B C28B 1.52(2) .
C27B H27C 0.9900 .
C27B H27D 0.9900 .
C28B H28C 0.9900 .
C28B H28D 0.9900 .

loop_
_geom_torsion_atom_site_label_1
_geom_torsion_atom_site_label_2
_geom_torsion_atom_site_label_3
_geom_torsion_atom_site_label_4
_geom_torsion
_geom_torsion_site_symmetry_1
_geom_torsion_site_symmetry_4
N3 Y1 Y2 N7 -0.8(2) . .
N1 Y1 Y2 N7 177.64(18) . .
N5 Y1 Y2 N7 -3.11(19) . .
N2 Y1 Y2 N7 92.28(18) . .
N4 Y1 Y2 N7 -97.9(2) . .
C11 Y1 Y2 N7 -33.82(19) . .
K1 Y1 Y2 N7 -171.45(15) . .
N3 Y1 Y2 N5 2.3(2) . .
N1 Y1 Y2 N5 -179.26(18) . .
N2 Y1 Y2 N5 95.39(18) . .
N4 Y1 Y2 N5 -94.8(2) . .
C11 Y1 Y2 N5 -30.71(18) . .
K1 Y1 Y2 N5 -168.34(14) . .
N3 Y1 Y2 N6 62.3(2) . .
N1 Y1 Y2 N6 -119.18(15) . .
N5 Y1 Y2 N6 60.07(16) . .
N2 Y1 Y2 N6 155.46(14) . .
N4 Y1 Y2 N6 -34.76(17) . .
C11 Y1 Y2 N6 29.36(15) . .
K1 Y1 Y2 N6 -108.27(9) . .
N3 Y1 Y2 N8 -62.3(2) . .
N1 Y1 Y2 N8 116.14(15) . .
N5 Y1 Y2 N8 -64.61(16) . .
N2 Y1 Y2 N8 30.78(14) . .
N4 Y1 Y2 N8 -159.44(17) . .
C11 Y1 Y2 N8 -95.32(15) . .
K1 Y1 Y2 N8 127.05(9) . .
N3 Y1 Y2 Y2 -177.86(18) . 3_656
N1 Y1 Y2 Y2 0.61(13) . 3_656
N5 Y1 Y2 Y2 179.87(14) . 3_656
N2 Y1 Y2 Y2 -84.74(12) . 3_656
N4 Y1 Y2 Y2 85.04(14) . 3_656
C11 Y1 Y2 Y2 149.16(13) . 3_656
K1 Y1 Y2 Y2 11.53(3) . 3_656
N3 Y1 Y2 K1 170.61(18) . .
N1 Y1 Y2 K1 -10.91(12) . .
N5 Y1 Y2 K1 168.34(14) . .
N2 Y1 Y2 K1 -96.27(12) . .
N4 Y1 Y2 K1 73.51(14) . .
C11 Y1 Y2 K1 137.63(13) . .
N3 Y1 Y2 K1 -62.8(2) . 3_656
N1 Y1 Y2 K1 115.68(17) . 3_656
N5 Y1 Y2 K1 -65.06(18) . 3_656
N2 Y1 Y2 K1 30.33(17) . 3_656
N4 Y1 Y2 K1 -159.90(18) . 3_656
C11 Y1 Y2 K1 -95.77(17) . 3_656
K1 Y1 Y2 K1 126.59(11) . 3_656
N3 Y1 K1 O2 32.0(3) . .
N1 Y1 K1 O2 6.46(17) . .
N5 Y1 K1 O2 -169.17(15) . .
N2 Y1 K1 O2 -45.68(14) . .
N4 Y1 K1 O2 73.69(15) . .
C11 Y1 K1 O2 160.76(16) . .
Y2 Y1 K1 O2 -160.67(11) . .
N3 Y1 K1 N1 25.6(3) . .
N5 Y1 K1 N1 -175.62(18) . .
N2 Y1 K1 N1 -52.14(17) . .
N4 Y1 K1 N1 67.24(18) . .
C11 Y1 K1 N1 154.30(19) . .
Y2 Y1 K1 N1 -167.13(15) . .
N3 Y1 K1 N7 167.8(3) . 3_656
N1 Y1 K1 N7 142.2(2) . 3_656
N5 Y1 K1 N7 -33.45(17) . 3_656
N2 Y1 K1 N7 90.03(15) . 3_656
N4 Y1 K1 N7 -150.59(16) . 3_656
C11 Y1 K1 N7 -63.53(17) . 3_656
Y2 Y1 K1 N7 -24.96(12) . 3_656
N3 Y1 K1 O1 -61.8(3) . .
N1 Y1 K1 O1 -87.41(18) . .
N5 Y1 K1 O1 96.97(15) . .
N2 Y1 K1 O1 -139.55(14) . .
N4 Y1 K1 O1 -20.17(15) . .
C11 Y1 K1 O1 66.90(16) . .
Y2 Y1 K1 O1 105.46(10) . .
N3 Y1 K1 C15 -160.3(4) . 3_656
N1 Y1 K1 C15 174.2(3) . 3_656
N5 Y1 K1 C15 -1.5(3) . 3_656
N2 Y1 K1 C15 122.0(3) . 3_656
N4 Y1 K1 C15 -118.6(3) . 3_656
C11 Y1 K1 C15 -31.5(3) . 3_656
Y2 Y1 K1 C15 7.0(3) . 3_656
N3 Y1 K1 C14 131.6(3) . 3_656
N1 Y1 K1 C14 105.97(19) . 3_656
N5 Y1 K1 C14 -69.65(16) . 3_656
N2 Y1 K1 C14 53.83(16) . 3_656
N4 Y1 K1 C14 173.21(16) . 3_656
C11 Y1 K1 C14 -99.73(17) . 3_656
Y2 Y1 K1 C14 -61.16(13) . 3_656
N3 Y1 K1 C8A -0.7(7) . .
N1 Y1 K1 C8A -26.3(7) . .
N5 Y1 K1 C8A 158.1(7) . .
N2 Y1 K1 C8A -78.4(7) . .
N4 Y1 K1 C8A 40.9(7) . .
C11 Y1 K1 C8A 128.0(7) . .
Y2 Y1 K1 C8A 166.6(7) . .
N3 Y1 K1 Y2 -167.3(3) . .
N1 Y1 K1 Y2 167.13(15) . .
N5 Y1 K1 Y2 -8.49(10) . .
N2 Y1 K1 Y2 114.99(9) . .
N4 Y1 K1 Y2 -125.63(11) . .
C11 Y1 K1 Y2 -38.57(12) . .
N3 Y1 K1 Y2 -175.8(3) . 3_656
N1 Y1 K1 Y2 158.59(15) . 3_656
N5 Y1 K1 Y2 -17.03(11) . 3_656
N2 Y1 K1 Y2 106.45(9) . 3_656
N4 Y1 K1 Y2 -134.17(11) . 3_656
C11 Y1 K1 Y2 -47.11(12) . 3_656
Y2 Y1 K1 Y2 -8.54(2) . 3_656
N7 Y2 K1 O2 -112.3(5) . .
N5 Y2 K1 O2 95.8(4) . .
N6 Y2 K1 O2 172.2(4) . .
N8 Y2 K1 O2 17.7(4) . .
Y1 Y2 K1 O2 87.5(3) . .
Y2 Y2 K1 O2 -82.5(3) 3_656 .
K1 Y2 K1 O2 -82.5(3) 3_656 .
N7 Y2 K1 N1 168.3(3) . .
N5 Y2 K1 N1 16.34(14) . .
N6 Y2 K1 N1 92.76(13) . .
N8 Y2 K1 N1 -61.74(15) . .
Y1 Y2 K1 N1 8.11(9) . .
Y2 Y2 K1 N1 -161.93(10) 3_656 .
K1 Y2 K1 N1 -161.93(10) 3_656 .
N7 Y2 K1 N7 -36.8(4) . 3_656
N5 Y2 K1 N7 171.26(12) . 3_656
N6 Y2 K1 N7 -112.33(12) . 3_656
N8 Y2 K1 N7 93.17(14) . 3_656
Y1 Y2 K1 N7 163.02(9) . 3_656
Y2 Y2 K1 N7 -7.02(8) 3_656 3_656
K1 Y2 K1 N7 -7.02(8) 3_656 3_656
N7 Y2 K1 O1 64.9(4) . .
N5 Y2 K1 O1 -87.04(14) . .
N6 Y2 K1 O1 -10.63(13) . .
N8 Y2 K1 O1 -165.13(14) . .
Y1 Y2 K1 O1 -95.28(10) . .
Y2 Y2 K1 O1 94.69(10) 3_656 .
K1 Y2 K1 O1 94.69(10) 3_656 .
N7 Y2 K1 C15 -17.1(4) . 3_656
N5 Y2 K1 C15 -169.07(14) . 3_656
N6 Y2 K1 C15 -92.65(14) . 3_656
N8 Y2 K1 C15 112.85(15) . 3_656
Y1 Y2 K1 C15 -177.31(10) . 3_656
Y2 Y2 K1 C15 12.66(10) 3_656 3_656
K1 Y2 K1 C15 12.66(10) 3_656 3_656
N7 Y2 K1 C14 -60.1(4) . 3_656
N5 Y2 K1 C14 148.01(14) . 3_656
N6 Y2 K1 C14 -135.58(13) . 3_656
N8 Y2 K1 C14 69.92(14) . 3_656
Y1 Y2 K1 C14 139.77(10) . 3_656
Y2 Y2 K1 C14 -30.26(9) 3_656 3_656
K1 Y2 K1 C14 -30.26(9) 3_656 3_656
N7 Y2 K1 C8A 148.6(6) . .
N5 Y2 K1 C8A -3.3(6) . .
N6 Y2 K1 C8A 73.1(6) . .
N8 Y2 K1 C8A -81.4(6) . .
Y1 Y2 K1 C8A -11.6(6) . .
Y2 Y2 K1 C8A 178.4(6) 3_656 .
K1 Y2 K1 C8A 178.4(6) 3_656 .
N7 Y2 K1 Y1 160.2(3) . .
N5 Y2 K1 Y1 8.24(10) . .
N6 Y2 K1 Y1 84.65(9) . .
N8 Y2 K1 Y1 -69.85(11) . .
Y2 Y2 K1 Y1 -170.03(3) 3_656 .
K1 Y2 K1 Y1 -170.03(3) 3_656 .
N7 Y2 K1 Y2 -29.8(3) . 3_656
N5 Y2 K1 Y2 178.27(10) . 3_656
N6 Y2 K1 Y2 -105.32(9) . 3_656
N8 Y2 K1 Y2 100.19(11) . 3_656
Y1 Y2 K1 Y2 170.03(3) . 3_656
K1 Y2 K1 Y2 0.0 3_656 3_656
N3 Y1 N1 C1 73.3(4) . .
N5 Y1 N1 C1 -107.1(5) . .
N2 Y1 N1 C1 9.7(3) . .
N4 Y1 N1 C1 136.4(4) . .
C11 Y1 N1 C1 -176.8(3) . .
Y2 Y1 N1 C1 -105.7(3) . .
K1 Y1 N1 C1 -118.6(4) . .
N3 Y1 N1 C8A -65.7(10) . .
N5 Y1 N1 C8A 113.8(10) . .
N2 Y1 N1 C8A -129.3(10) . .
N4 Y1 N1 C8A -2.7(10) . .
C11 Y1 N1 C8A 44.2(10) . .
Y2 Y1 N1 C8A 115.2(10) . .
K1 Y1 N1 C8A 102.4(10) . .
N3 Y1 N1 C8B -46.3(12) . .
N5 Y1 N1 C8B 133.3(12) . .
N2 Y1 N1 C8B -109.9(12) . .
N4 Y1 N1 C8B 16.8(12) . .
C11 Y1 N1 C8B 63.6(12) . .
Y2 Y1 N1 C8B 134.7(12) . .
K1 Y1 N1 C8B 121.8(12) . .
N3 Y1 N1 K1 -168.09(13) . .
N5 Y1 N1 K1 11.5(5) . .
N2 Y1 N1 K1 128.32(15) . .
N4 Y1 N1 K1 -105.03(15) . .
C11 Y1 N1 K1 -58.2(3) . .
Y2 Y1 N1 K1 12.89(15) . .
O2 K1 N1 C1 -60.6(4) . .
N7 K1 N1 C1 19.1(5) 3_656 .
O1 K1 N1 C1 -143.4(4) . .
C15 K1 N1 C1 -58.8(6) 3_656 .
C14 K1 N1 C1 2.7(4) 3_656 .
C8A K1 N1 C1 -126.3(14) . .
Y1 K1 N1 C1 113.9(4) . .
Y2 K1 N1 C1 103.5(3) . .
Y2 K1 N1 C1 78.5(4) 3_656 .
O2 K1 N1 C8A 65.7(13) . .
N7 K1 N1 C8A 145.4(13) 3_656 .
O1 K1 N1 C8A -17.1(13) . .
C15 K1 N1 C8A 67.5(14) 3_656 .
C14 K1 N1 C8A 129.0(13) 3_656 .
Y1 K1 N1 C8A -119.8(13) . .
Y2 K1 N1 C8A -130.2(13) . .
Y2 K1 N1 C8A -155.3(13) 3_656 .
O2 K1 N1 C8B 73.4(15) . .
N7 K1 N1 C8B 153.1(14) 3_656 .
O1 K1 N1 C8B -9.3(15) . .
C15 K1 N1 C8B 75.2(15) 3_656 .
C14 K1 N1 C8B 136.8(15) 3_656 .
C8A K1 N1 C8B 8(3) . .
Y1 K1 N1 C8B -112.0(15) . .
Y2 K1 N1 C8B -122.4(15) . .
Y2 K1 N1 C8B -147.5(14) 3_656 .
O2 K1 N1 Y1 -174.58(15) . .
N7 K1 N1 Y1 -94.9(3) 3_656 .
O1 K1 N1 Y1 102.70(15) . .
C15 K1 N1 Y1 -172.8(4) 3_656 .
C14 K1 N1 Y1 -111.25(17) 3_656 .
C8A K1 N1 Y1 119.8(13) . .
Y2 K1 N1 Y1 -10.45(12) . .
Y2 K1 N1 Y1 -35.5(2) 3_656 .
N3 Y1 N2 C9 146.4(4) . .
N1 Y1 N2 C9 -101.7(4) . .
N5 Y1 N2 C9 57.4(4) . .
N4 Y1 N2 C9 -161.9(4) . .
C11 Y1 N2 C9 82.5(4) . .
Y2 Y1 N2 C9 8.3(4) . .
K1 Y1 N2 C9 -62.5(4) . .
N3 Y1 N2 C3 25.1(3) . .
N1 Y1 N2 C3 136.9(3) . .
N5 Y1 N2 C3 -63.9(3) . .
N4 Y1 N2 C3 76.8(3) . .
C11 Y1 N2 C3 -38.8(4) . .
Y2 Y1 N2 C3 -113.0(3) . .
K1 Y1 N2 C3 176.1(3) . .
N3 Y1 N2 C2 -92.7(3) . .
N1 Y1 N2 C2 19.1(3) . .
N5 Y1 N2 C2 178.3(3) . .
N4 Y1 N2 C2 -41.0(3) . .
C11 Y1 N2 C2 -156.6(3) . .
Y2 Y1 N2 C2 129.2(3) . .
K1 Y1 N2 C2 58.4(3) . .
N1 Y1 N3 C4 -69.6(5) . .
N5 Y1 N3 C4 110.6(5) . .
N2 Y1 N3 C4 -2.5(4) . .
N4 Y1 N3 C4 -134.8(5) . .
C11 Y1 N3 C4 137.0(5) . .
Y2 Y1 N3 C4 109.0(5) . .
K1 Y1 N3 C4 -89.7(5) . .
N1 Y1 N3 C5A 94.6(9) . .
N5 Y1 N3 C5A -85.2(9) . .
N2 Y1 N3 C5A 161.7(9) . .
N4 Y1 N3 C5A 29.4(9) . .
C11 Y1 N3 C5A -58.8(9) . .
Y2 Y1 N3 C5A -86.8(9) . .
K1 Y1 N3 C5A 74.5(9) . .
N1 Y1 N3 C5B 63.8(8) . .
N5 Y1 N3 C5B -116.0(8) . .
N2 Y1 N3 C5B 131.0(8) . .
N4 Y1 N3 C5B -1.4(8) . .
C11 Y1 N3 C5B -89.6(8) . .
Y2 Y1 N3 C5B -117.6(8) . .
K1 Y1 N3 C5B 43.8(9) . .
N3 Y1 N4 C7B 122.5(11) . .
N1 Y1 N4 C7B 9.8(11) . .
N5 Y1 N4 C7B -149.0(11) . .
N2 Y1 N4 C7B 70.9(11) . .
C11 Y1 N4 C7B -149.8(11) . .
Y2 Y1 N4 C7B -99.0(11) . .
K1 Y1 N4 C7B -38.3(11) . .
N3 Y1 N4 C6A -28.1(8) . .
N1 Y1 N4 C6A -140.7(8) . .
N5 Y1 N4 C6A 60.5(8) . .
N2 Y1 N4 C6A -79.6(8) . .
C11 Y1 N4 C6A 59.6(8) . .
Y2 Y1 N4 C6A 110.5(8) . .
K1 Y1 N4 C6A 171.1(8) . .
N3 Y1 N4 C10A -157.7(8) . .
N1 Y1 N4 C10A 89.6(8) . .
N5 Y1 N4 C10A -69.2(8) . .
N2 Y1 N4 C10A 150.7(8) . .
C11 Y1 N4 C10A -70.1(8) . .
Y2 Y1 N4 C10A -19.2(8) . .
K1 Y1 N4 C10A 41.5(8) . .
N3 Y1 N4 C6B -2.2(9) . .
N1 Y1 N4 C6B -114.8(9) . .
N5 Y1 N4 C6B 86.3(9) . .
N2 Y1 N4 C6B -53.8(9) . .
C11 Y1 N4 C6B 85.5(9) . .
Y2 Y1 N4 C6B 136.3(9) . .
K1 Y1 N4 C6B -163.0(9) . .
N3 Y1 N4 C10B -114.6(8) . .
N1 Y1 N4 C10B 132.7(8) . .
N5 Y1 N4 C10B -26.1(8) . .
N2 Y1 N4 C10B -166.2(8) . .
C11 Y1 N4 C10B -26.9(8) . .
Y2 Y1 N4 C10B 23.9(8) . .
K1 Y1 N4 C10B 84.6(8) . .
N3 Y1 N4 C7A 87.8(5) . .
N1 Y1 N4 C7A -24.8(5) . .
N5 Y1 N4 C7A 176.4(5) . .
N2 Y1 N4 C7A 36.2(6) . .
C11 Y1 N4 C7A 175.5(5) . .
Y2 Y1 N4 C7A -133.7(5) . .
K1 Y1 N4 C7A -73.0(5) . .
N3 Y1 N5 C18 -60.9(4) . .
N1 Y1 N5 C18 119.6(5) . .
N2 Y1 N5 C18 9.9(4) . .
N4 Y1 N5 C18 -131.8(4) . .
C11 Y1 N5 C18 -130.0(5) . .
Y2 Y1 N5 C18 117.7(4) . .
K1 Y1 N5 C18 128.9(4) . .
N3 Y1 N5 C11 69.1(3) . .
N1 Y1 N5 C11 -110.5(4) . .
N2 Y1 N5 C11 139.8(3) . .
N4 Y1 N5 C11 -1.8(3) . .
Y2 Y1 N5 C11 -112.3(3) . .
K1 Y1 N5 C11 -101.2(3) . .
N3 Y1 N5 Y2 -178.57(14) . .
N1 Y1 N5 Y2 1.9(5) . .
N2 Y1 N5 Y2 -107.82(14) . .
N4 Y1 N5 Y2 110.53(15) . .
C11 Y1 N5 Y2 112.3(3) . .
K1 Y1 N5 Y2 11.17(13) . .
N7 Y2 N5 C18 43.2(3) . .
N6 Y2 N5 C18 109.8(3) . .
N8 Y2 N5 C18 -25.4(3) . .
Y1 Y2 N5 C18 -134.6(4) . .
K1 Y2 N5 C18 -145.0(3) . .
K1 Y2 N5 C18 33.1(4) 3_656 .
N7 Y2 N5 C11 -79.5(3) . .
N6 Y2 N5 C11 -12.9(3) . .
N8 Y2 N5 C11 -148.1(4) . .
Y1 Y2 N5 C11 102.6(4) . .
K1 Y2 N5 C11 92.3(3) . .
K1 Y2 N5 C11 -89.6(3) 3_656 .
N7 Y2 N5 Y1 177.84(13) . .
N6 Y2 N5 Y1 -115.54(15) . .
N8 Y2 N5 Y1 109.24(15) . .
K1 Y2 N5 Y1 -10.37(12) . .
K1 Y2 N5 Y1 167.75(4) 3_656 .
N7 Y2 N6 C19 -152.5(4) . .
N5 Y2 N6 C19 107.8(3) . .
N8 Y2 N6 C19 162.7(3) . .
Y1 Y2 N6 C19 69.2(3) . .
Y2 Y2 N6 C19 -63.0(3) 3_656 .
K1 Y2 N6 C19 9.1(3) . .
K1 Y2 N6 C19 -119.1(3) 3_656 .
N7 Y2 N6 C13 -32.9(3) . .
N5 Y2 N6 C13 -132.6(3) . .
N8 Y2 N6 C13 -77.7(3) . .
Y1 Y2 N6 C13 -171.3(3) . .
Y2 Y2 N6 C13 56.6(3) 3_656 .
K1 Y2 N6 C13 128.7(3) . .
K1 Y2 N6 C13 0.5(3) 3_656 .
N7 Y2 N6 C12 84.3(3) . .
N5 Y2 N6 C12 -15.3(3) . .
N8 Y2 N6 C12 39.6(4) . .
Y1 Y2 N6 C12 -54.0(3) . .
Y2 Y2 N6 C12 173.8(3) 3_656 .
K1 Y2 N6 C12 -114.1(3) . .
K1 Y2 N6 C12 117.7(3) 3_656 .
N5 Y2 N7 C15 -68.3(4) . .
N6 Y2 N7 C15 -139.2(4) . .
N8 Y2 N7 C15 2.8(4) . .
Y1 Y2 N7 C15 -66.1(4) . .
Y2 Y2 N7 C15 111.5(4) 3_656 .
K1 Y2 N7 C15 139.1(3) . .
K1 Y2 N7 C15 99.9(4) 3_656 .
N5 Y2 N7 C14 83.2(4) . .
N6 Y2 N7 C14 12.3(4) . .
N8 Y2 N7 C14 154.3(4) . .
Y1 Y2 N7 C14 85.3(4) . .
Y2 Y2 N7 C14 -97.1(4) 3_656 .
K1 Y2 N7 C14 -69.5(6) . .
K1 Y2 N7 C14 -108.6(4) 3_656 .
N5 Y2 N7 K1 -168.17(14) . 3_656
N6 Y2 N7 K1 120.93(17) . 3_656
N8 Y2 N7 K1 -97.11(16) . 3_656
Y1 Y2 N7 K1 -166.02(5) . 3_656
Y2 Y2 N7 K1 11.58(13) 3_656 3_656
K1 Y2 N7 K1 39.1(4) . 3_656
N7 Y2 N8 C20 139.3(4) . .
N5 Y2 N8 C20 -121.7(3) . .
N6 Y2 N8 C20 -176.6(3) . .
Y1 Y2 N8 C20 -81.0(3) . .
Y2 Y2 N8 C20 48.9(3) 3_656 .
K1 Y2 N8 C20 -26.4(4) . .
K1 Y2 N8 C20 98.9(3) 3_656 .
N7 Y2 N8 C16 20.1(3) . .
N5 Y2 N8 C16 119.1(3) . .
N6 Y2 N8 C16 64.1(3) . .
Y1 Y2 N8 C16 159.8(3) . .
Y2 Y2 N8 C16 -70.4(3) 3_656 .
K1 Y2 N8 C16 -145.6(3) . .
K1 Y2 N8 C16 -20.3(3) 3_656 .
N7 Y2 N8 C17 -100.8(3) . .
N5 Y2 N8 C17 -1.8(3) . .
N6 Y2 N8 C17 -56.8(3) . .
Y1 Y2 N8 C17 38.9(3) . .
Y2 Y2 N8 C17 168.7(3) 3_656 .
K1 Y2 N8 C17 93.5(3) . .
K1 Y2 N8 C17 -141.2(3) 3_656 .
O2 K1 O1 C24 27.1(5) . .
N1 K1 O1 C24 110.1(5) . .
N7 K1 O1 C24 -62.4(5) 3_656 .
C15 K1 O1 C24 -52.0(5) 3_656 .
C14 K1 O1 C24 -41.0(5) 3_656 .
C8A K1 O1 C24 102.9(7) . .
Y1 K1 O1 C24 150.2(5) . .
Y2 K1 O1 C24 -152.1(5) . .
Y2 K1 O1 C24 -94.4(5) 3_656 .
O2 K1 O1 C21 -178.2(5) . .
N1 K1 O1 C21 -95.2(5) . .
N7 K1 O1 C21 92.3(5) 3_656 .
C15 K1 O1 C21 102.7(5) 3_656 .
C14 K1 O1 C21 113.7(5) 3_656 .
C8A K1 O1 C21 -102.4(7) . .
Y1 K1 O1 C21 -55.1(5) . .
Y2 K1 O1 C21 2.6(5) . .
Y2 K1 O1 C21 60.3(5) 3_656 .
N1 K1 O2 C28A 104.0(16) . .
N7 K1 O2 C28A -51.3(16) 3_656 .
O1 K1 O2 C28A -154.0(16) . .
C15 K1 O2 C28A -75.4(16) 3_656 .
C14 K1 O2 C28A -31.4(16) 3_656 .
C8A K1 O2 C28A 127.3(17) . .
Y1 K1 O2 C28A 99.9(16) . .
Y2 K1 O2 C28A 23.4(17) . .
Y2 K1 O2 C28A -48.6(16) 3_656 .
N1 K1 O2 C28B 70.6(10) . .
N7 K1 O2 C28B -84.7(10) 3_656 .
O1 K1 O2 C28B 172.6(10) . .
C15 K1 O2 C28B -108.8(10) 3_656 .
C14 K1 O2 C28B -64.8(10) 3_656 .
C8A K1 O2 C28B 93.9(11) . .
Y1 K1 O2 C28B 66.5(10) . .
Y2 K1 O2 C28B -10.0(11) . .
Y2 K1 O2 C28B -82.0(10) 3_656 .
N1 K1 O2 C25A -41.2(19) . .
N7 K1 O2 C25A 163.5(19) 3_656 .
O1 K1 O2 C25A 60.8(19) . .
C15 K1 O2 C25A 139.4(19) 3_656 .
C14 K1 O2 C25A -176.6(19) 3_656 .
C8A K1 O2 C25A -18(2) . .
Y1 K1 O2 C25A -45.3(19) . .
Y2 K1 O2 C25A -121.8(19) . .
Y2 K1 O2 C25A 166.2(19) 3_656 .
N1 K1 O2 C25B -72.2(7) . .
N7 K1 O2 C25B 132.5(7) 3_656 .
O1 K1 O2 C25B 29.9(7) . .
C15 K1 O2 C25B 108.4(7) 3_656 .
C14 K1 O2 C25B 152.5(7) 3_656 .
C8A K1 O2 C25B -48.9(8) . .
Y1 K1 O2 C25B -76.2(7) . .
Y2 K1 O2 C25B -152.8(6) . .
Y2 K1 O2 C25B 135.2(6) 3_656 .
C8A N1 C1 C2 100.5(11) . .
C8B N1 C1 C2 79.8(13) . .
Y1 N1 C1 C2 -39.9(6) . .
K1 N1 C1 C2 -141.3(4) . .
C9 N2 C2 C1 82.3(5) . .
C3 N2 C2 C1 -157.8(4) . .
Y1 N2 C2 C1 -45.4(5) . .
N1 C1 C2 N2 62.0(6) . .
C9 N2 C3 C4 -174.1(4) . .
C2 N2 C3 C4 65.2(6) . .
Y1 N2 C3 C4 -45.4(5) . .
C5A N3 C4 C3 175.0(9) . .
C5B N3 C4 C3 -160.7(8) . .
Y1 N3 C4 C3 -21.1(7) . .
N2 C3 C4 N3 46.3(7) . .
C4 N3 C5A C6A 137.7(11) . .
C5B N3 C5A C6A 76(2) . .
Y1 N3 C5A C6A -27.2(16) . .
C7B N4 C6A C5A -111.2(19) . .
C10A N4 C6A C5A 158.1(13) . .
C6B N4 C6A C5A -64(3) . .
C10B N4 C6A C5A 139.8(16) . .
C7A N4 C6A C5A -82.9(16) . .
Y1 N4 C6A C5A 25.6(16) . .
N3 C5A C6A N4 -3(2) . .
C7B N4 C7A C8A -51.6(16) . .
C6A N4 C7A C8A 164.1(15) . .
C10A N4 C7A C8A -72.0(14) . .
C6B N4 C7A C8A 156.1(16) . .
C10B N4 C7A C8A -97.4(17) . .
Y1 N4 C7A C8A 52.0(13) . .
C1 N1 C8A C7A -104.9(18) . .
C8B N1 C8A C7A -32(6) . .
Y1 N1 C8A C7A 32(2) . .
K1 N1 C8A C7A 128.5(14) . .
C1 N1 C8A K1 126.5(8) . .
C8B N1 C8A K1 -160(7) . .
Y1 N1 C8A K1 -96.3(6) . .
N4 C7A C8A N1 -58.6(19) . .
N4 C7A C8A K1 0(2) . .
O2 K1 C8A N1 -110.1(13) . .
N7 K1 C8A N1 -104.3(16) 3_656 .
O1 K1 C8A N1 162.9(13) . .
C15 K1 C8A N1 -151.1(6) 3_656 .
C14 K1 C8A N1 -74.9(14) 3_656 .
Y1 K1 C8A N1 42.0(9) . .
Y2 K1 C8A N1 53.5(13) . .
Y2 K1 C8A N1 58(3) 3_656 .
O2 K1 C8A C7A 166(2) . .
N1 K1 C8A C7A -83.7(19) . .
N7 K1 C8A C7A 172.0(8) 3_656 .
O1 K1 C8A C7A 79.2(19) . .
C15 K1 C8A C7A 125.3(15) 3_656 .
C14 K1 C8A C7A -158.6(15) 3_656 .
Y1 K1 C8A C7A -41.6(16) . .
Y2 K1 C8A C7A -30(2) . .
Y2 K1 C8A C7A -26(3) 3_656 .
C4 N3 C5B C6B 147.3(16) . .
C5A N3 C5B C6B -85(3) . .
Y1 N3 C5B C6B 6.2(19) . .
N3 C5B C6B N4 -10(3) . .
C7B N4 C6B C5B -110(2) . .
C6A N4 C6B C5B 106(4) . .
C10A N4 C6B C5B 159.0(18) . .
C10B N4 C6B C5B 129(2) . .
C7A N4 C6B C5B -93(2) . .
Y1 N4 C6B C5B 8(2) . .
C6A N4 C7B C8B 100(2) . .
C10A N4 C7B C8B -152(2) . .
C6B N4 C7B C8B 80(2) . .
C10B N4 C7B C8B -163(2) . .
C7A N4 C7B C8B 48(2) . .
Y1 N4 C7B C8B -36(2) . .
N4 C7B C8B N1 58(3) . .
C1 N1 C8B C7B -165.2(18) . .
C8A N1 C8B C7B 80(7) . .
Y1 N1 C8B C7B -44(2) . .
K1 N1 C8B C7B 58(3) . .
C18 N5 C11 C12 -80.8(5) . .
Y1 N5 C11 C12 137.8(4) . .
Y2 N5 C11 C12 40.8(5) . .
C18 N5 C11 Y1 141.4(4) . .
Y2 N5 C11 Y1 -97.0(2) . .
N3 Y1 C11 N5 -111.9(3) . .
N1 Y1 C11 N5 134.1(4) . .
N2 Y1 C11 N5 -54.5(3) . .
N4 Y1 C11 N5 178.4(3) . .
Y2 Y1 C11 N5 48.1(2) . .
K1 Y1 C11 N5 89.3(3) . .
N3 Y1 C11 C12 169.3(6) . .
N1 Y1 C11 C12 55.3(8) . .
N5 Y1 C11 C12 -78.8(6) . .
N2 Y1 C11 C12 -133.3(6) . .
N4 Y1 C11 C12 99.6(6) . .
Y2 Y1 C11 C12 -30.6(6) . .
K1 Y1 C11 C12 10.5(7) . .
C19 N6 C12 C11 -85.8(5) . .
C13 N6 C12 C11 154.6(4) . .
Y2 N6 C12 C11 41.3(5) . .
N5 C11 C12 N6 -58.0(6) . .
Y1 C11 C12 N6 -2.1(9) . .
C19 N6 C13 C14 176.7(4) . .
C12 N6 C13 C14 -62.6(5) . .
Y2 N6 C13 C14 51.8(4) . .
C15 N7 C14 C13 165.0(4) . .
Y2 N7 C14 C13 10.7(6) . .
K1 N7 C14 C13 -105.2(4) 3_656 .
C15 N7 C14 K1 -89.8(4) . 3_656
Y2 N7 C14 K1 115.9(3) . 3_656
N6 C13 C14 N7 -44.0(6) . .
N6 C13 C14 K1 -108.4(4) . 3_656
C14 N7 C15 C16 -179.6(4) . .
Y2 N7 C15 C16 -25.0(6) . .
K1 N7 C15 C16 86.2(4) 3_656 .
C14 N7 C15 K1 94.3(4) . 3_656
Y2 N7 C15 K1 -111.2(3) . 3_656
C20 N8 C16 C15 -166.1(4) . .
C17 N8 C16 C15 74.8(5) . .
Y2 N8 C16 C15 -41.4(5) . .
N7 C15 C16 N8 45.3(6) . .
K1 C15 C16 N8 110.3(4) 3_656 .
C20 N8 C17 C18 154.4(4) . .
C16 N8 C17 C18 -87.0(5) . .
Y2 N8 C17 C18 29.6(5) . .
C11 N5 C18 C17 174.1(4) . .
Y1 N5 C18 C17 -59.6(6) . .
Y2 N5 C18 C17 51.1(5) . .
N8 C17 C18 N5 -56.9(6) . .
C24 O1 C21 C22 10.0(9) . .
K1 O1 C21 C22 -149.2(6) . .
O1 C21 C22 C23 -21.9(11) . .
C21 C22 C23 C24 24.3(11) . .
C21 O1 C24 C23 4.8(8) . .
K1 O1 C24 C23 162.3(5) . .
C22 C23 C24 O1 -17.5(9) . .
C28A O2 C25A C26A 2(4) . .
C28B O2 C25A C26A 36(4) . .
C25B O2 C25A C26A -79(4) . .
K1 O2 C25A C26A 159(3) . .
O2 C25A C26A C27A 2(4) . .
C25A C26A C27A C28A -5(3) . .
C28B O2 C28A C27A -89(3) . .
C25A O2 C28A C27A -6(2) . .
C25B O2 C28A C27A 24.5(16) . .
K1 O2 C28A C27A -152.3(13) . .
C26A C27A C28A O2 7(2) . .
C28A O2 C25B C26B -23.2(16) . .
C28B O2 C25B C26B 9.4(17) . .
C25A O2 C25B C26B 82(3) . .
K1 O2 C25B C26B 154.1(9) . .
O2 C25B C26B C27B -26.0(19) . .
C25B C26B C27B C28B 31(2) . .
C28A O2 C28B C27B 84(3) . .
C25A O2 C28B C27B -20.0(19) . .
C25B O2 C28B C27B 9.4(18) . .
K1 O2 C28B C27B -137.8(12) . .
C26B C27B C28B O2 -26(2) . .
